data_7244503
loop_
_publ_author_name
'Vorontsova, Svetlana K.'
'Zavarzin, Igor V.'
'Shirinian, Valerii Z.'
'Bozhenko, Eugene I.'
'Andreeva, Olga E.'
'Sorokin, Danila V.'
'Scherbakov, Alexander M.'
'Minyaev, Mikhail E.'

_publ_section_title
;
 Synthesis and crystal structures of D-annulated pentacyclic steroids:
 looking within and beyond AR signalling in prostate cancer
;
_journal_issue 11
_journal_name_full CrystEngComm
_journal_page_first 2089
_journal_page_last 2099
_journal_paper_doi 10.1039/D1CE01417J
_journal_volume 24
_journal_year 2022
_chemical_absolute_configuration ad
_chemical_formula_moiety 'C28 H32 Br Cl O2'
_chemical_formula_sum 'C28 H32 Br Cl O2'
_chemical_formula_weight 515.89
_space_group_crystal_system orthorhombic
_space_group_IT_number 19
_space_group_name_Hall 'P 2ac 2ab'
_space_group_name_H-M_alt 'P 21 21 21'
_atom_sites_solution_hydrogens geom
_atom_sites_solution_primary direct
_atom_sites_solution_secondary difmap
_audit_creation_method SHELXL-2018/3
_audit_update_record
;
2021-04-16 deposited with the CCDC.	2022-02-02 downloaded from the CCDC.
;
_cell_angle_alpha 90
_cell_angle_beta 90
_cell_angle_gamma 90
_cell_formula_units_Z 8
_cell_length_a 7.4163(2)
_cell_length_b 24.3559(6)
_cell_length_c 26.0244(6)
_cell_measurement_reflns_used 9819
_cell_measurement_temperature 100(2)
_cell_measurement_theta_max 28.06
_cell_measurement_theta_min 2.63
_cell_volume 4700.8(2)
_computing_cell_refinement 'SAINT (Bruker, 2019)'
_computing_data_collection '<i>APEX3</i> (Bruker, 2019)'
_computing_data_reduction 'SAINT (Bruker, 2019)'
_computing_molecular_graphics 'SHELXTL (Sheldrick, Acta Cryst., 2008, A64, 112-122)'
_computing_publication_material 'SHELXTL (Sheldrick, Acta Cryst., 2008, A64, 112-122)'
_computing_structure_refinement 'SHELXL-2018 (Sheldrick, Acta Cryst., 2015, C71, 3-8)'
_computing_structure_solution 'SHELXT, SHELXS-2013 (Sheldrick, Acta Cryst., 2015, A71, 3-8)'
_diffrn_ambient_temperature 100(2)
_diffrn_detector_area_resol_mean 7.31
_diffrn_measured_fraction_theta_full 0.999
_diffrn_measured_fraction_theta_max 0.999
_diffrn_measurement_device_type 'Bruker AXS D8 QUEST, Photon III detector'
_diffrn_measurement_method '\f and \w shutterless scans'
_diffrn_radiation_monochromator graphite
_diffrn_radiation_type MoK\a
_diffrn_radiation_wavelength 0.71073
_diffrn_reflns_av_R_equivalents 0.0852
_diffrn_reflns_av_unetI/netI 0.0518
_diffrn_reflns_Laue_measured_fraction_full 0.999
_diffrn_reflns_Laue_measured_fraction_max 0.999
_diffrn_reflns_limit_h_max 10
_diffrn_reflns_limit_h_min -10
_diffrn_reflns_limit_k_max 33
_diffrn_reflns_limit_k_min -33
_diffrn_reflns_limit_l_max 35
_diffrn_reflns_limit_l_min -35
_diffrn_reflns_number 95224
_diffrn_reflns_point_group_measured_fraction_full 0.999
_diffrn_reflns_point_group_measured_fraction_max 1.000
_diffrn_reflns_theta_full 25.242
_diffrn_reflns_theta_max 28.999
_diffrn_reflns_theta_min 2.492
_diffrn_source 'sealed X-Ray tube'
_diffrn_source_current 30
_diffrn_source_power 50
_diffrn_source_size '0.6 mm, fine-focus'
_exptl_absorpt_coefficient_mu 1.886
_exptl_absorpt_correction_T_max 0.1094
_exptl_absorpt_correction_T_min 0.0704
_exptl_absorpt_correction_type multi-scan
_exptl_absorpt_process_details 'SADABS 2016/2 (Krause et al., J. Appl. Cryst. 2015, 48, 3-10)'
_exptl_crystal_colour colourless
_exptl_crystal_density_diffrn 1.458
_exptl_crystal_density_method 'not measured'
_exptl_crystal_description block
_exptl_crystal_F_000 2144
_exptl_crystal_size_max 0.33
_exptl_crystal_size_mid 0.20
_exptl_crystal_size_min 0.18
_refine_diff_density_max 0.360
_refine_diff_density_min -0.395
_refine_diff_density_rms 0.071
_refine_ls_abs_structure_details
;
 Flack x determined using 3865 quotients [(I+)-(I-)]/[(I+)+(I-)]
 (Parsons, Flack and Wagner, Acta Cryst. B69 (2013) 249-259).
;
_refine_ls_abs_structure_Flack -0.013(3)
_refine_ls_extinction_method none
_refine_ls_goodness_of_fit_ref 1.056
_refine_ls_hydrogen_treatment mixed
_refine_ls_matrix_type full
_refine_ls_number_parameters 621
_refine_ls_number_reflns 12469
_refine_ls_number_restraints 0
_refine_ls_restrained_S_all 1.056
_refine_ls_R_factor_all 0.0574
_refine_ls_R_factor_gt 0.0387
_refine_ls_shift/su_max 0.001
_refine_ls_shift/su_mean 0.000
_refine_ls_structure_factor_coef Fsqd
_refine_ls_weighting_details 'w=1/[\s^2^(Fo^2^)+(0.0217P)^2^+1.9705P] where P=(Fo^2^+2Fc^2^)/3'
_refine_ls_weighting_scheme calc
_refine_ls_wR_factor_gt 0.0670
_refine_ls_wR_factor_ref 0.0754
_reflns_Friedel_coverage 0.794
_reflns_Friedel_fraction_full 1.000
_reflns_Friedel_fraction_max 1.000
_reflns_number_gt 10288
_reflns_number_total 12469
_reflns_threshold_expression 'I > 2\s(I)'
_cod_data_source_file d1ce01417j3.cif
_cod_data_source_block 2g
_cod_depositor_comments 'Adding full bibliography for 7244501--7244512.cif.'
_cod_database_code 7244503
_shelx_shelxl_version_number 2018/3
_shelx_space_group_comment
;
The symmetry employed for this shelxl refinement is uniquely defined
by the following loop, which should always be used as a source of
symmetry information in preference to the above space-group names.
They are only intended as comments.
;
_shelx_estimated_absorpt_t_min 0.575
_shelx_estimated_absorpt_t_max 0.728

loop_
_space_group_symop_operation_xyz
'x, y, z'
'x+1/2, -y+1/2, -z'
'-x, y+1/2, -z+1/2'
'-x+1/2, -y, z+1/2'

loop_
_atom_site_label
_atom_site_type_symbol
_atom_site_fract_x
_atom_site_fract_y
_atom_site_fract_z
_atom_site_U_iso_or_equiv
_atom_site_adp_type
_atom_site_occupancy
_atom_site_site_symmetry_order
_atom_site_calc_flag
_atom_site_refinement_flags_posn
_atom_site_refinement_flags_adp
_atom_site_refinement_flags_occupancy
_atom_site_disorder_assembly
_atom_site_disorder_group
Br1A Br 0.99277(6) 0.08821(2) 0.98507(2) 0.03006(10) Uani 1 1 d . . . . .
Cl1A Cl 0.56159(14) 0.14268(5) 0.78799(4) 0.0361(3) Uani 1 1 d . . . . .
O1A O 0.4965(5) 0.22058(11) 0.36753(10) 0.0377(7) Uani 1 1 d . . . . .
O2A O 0.6131(5) 0.26090(14) 0.74510(12) 0.0491(10) Uani 1 1 d . . . . .
C1A C 0.3494(5) 0.18496(18) 0.49420(14) 0.0236(9) Uani 1 1 d . . . . .
H1A H 0.235(3) 0.1734(3) 0.5112(5) 0.028 Uiso 1 1 calc R U . . .
H1B H 0.3728(8) 0.2240(11) 0.5038(3) 0.028 Uiso 1 1 calc R U . . .
C2A C 0.3263(6) 0.1811(2) 0.43605(15) 0.0267(10) Uani 1 1 d . . . . .
H2A H 0.2962(11) 0.1451(11) 0.4269(3) 0.032 Uiso 1 1 calc R U . . .
H2B H 0.232(3) 0.2042(7) 0.4256(4) 0.032 Uiso 1 1 calc R U . . .
C3A C 0.4970(7) 0.19758(14) 0.40952(13) 0.0263(8) Uani 1 1 d . . . . .
C4A C 0.6640(6) 0.18143(17) 0.43475(15) 0.0225(9) Uani 1 1 d . . . . .
H4A H 0.772(5) 0.1888(4) 0.4182(8) 0.027 Uiso 1 1 calc R U . . .
C5A C 0.6698(5) 0.15641(15) 0.48060(14) 0.0182(8) Uani 1 1 d . . . . .
C6A C 0.8433(5) 0.13331(18) 0.50074(14) 0.0246(9) Uani 1 1 d . . . . .
H6B H 0.943(3) 0.1445(3) 0.4779(7) 0.030 Uiso 1 1 calc R U . . .
H6A H 0.8366(5) 0.0929(12) 0.50026(14) 0.030 Uiso 1 1 calc R U . . .
C7A C 0.8848(5) 0.15241(17) 0.55526(14) 0.0213(8) Uani 1 1 d . . . . .
H7A H 0.987(3) 0.1342(5) 0.5674(4) 0.026 Uiso 1 1 calc R U . . .
H7B H 0.9088(9) 0.1901(11) 0.55513(14) 0.026 Uiso 1 1 calc R U . . .
C8A C 0.7260(5) 0.14061(17) 0.59065(14) 0.0180(8) Uani 1 1 d . . . . .
H8A H 0.7068(10) 0.1023(17) 0.59155(14) 0.022 Uiso 1 1 calc R U . . .
C9A C 0.5541(5) 0.16840(17) 0.56996(13) 0.0195(8) Uani 1 1 d . . . . .
H9A H 0.5839(13) 0.2076(16) 0.56692(18) 0.023 Uiso 1 1 calc R U . . .
C10A C 0.5041(5) 0.14915(14) 0.51422(12) 0.0190(7) Uani 1 1 d . . . . .
C11A C 0.3940(5) 0.1655(2) 0.60735(15) 0.0335(11) Uani 1 1 d . . . . .
H11A H 0.3473(17) 0.1292(12) 0.60724(15) 0.040 Uiso 1 1 calc R U . . .
H11B H 0.301(3) 0.1893(8) 0.5954(4) 0.040 Uiso 1 1 calc R U . . .
C12A C 0.4425(5) 0.1815(2) 0.66301(15) 0.0369(12) Uani 1 1 d . . . . .
H12B H 0.4689(10) 0.2181(13) 0.66450(16) 0.044 Uiso 1 1 calc R U . . .
H12A H 0.346(3) 0.1749(3) 0.6840(7) 0.044 Uiso 1 1 calc R U . . .
C13A C 0.6043(5) 0.14828(17) 0.68139(14) 0.0225(8) Uani 1 1 d . . . . .
C14A C 0.7616(5) 0.16051(16) 0.64506(14) 0.0169(8) Uani 1 1 d . . . . .
H14A H 0.7732(7) 0.1988(17) 0.64344(15) 0.020 Uiso 1 1 calc R U . . .
C15A C 0.9299(5) 0.13862(16) 0.67294(13) 0.0213(8) Uani 1 1 d . . . . .
H15B H 1.033(3) 0.1618(6) 0.6659(2) 0.026 Uiso 1 1 calc R U . . .
H15A H 0.9572(10) 0.1016(10) 0.6618(3) 0.026 Uiso 1 1 calc R U . . .
C16A C 0.8828(5) 0.13961(16) 0.73130(13) 0.0185(8) Uani 1 1 d . . . . .
H16A H 0.8830(5) 0.1032(15) 0.7454(6) 0.022 Uiso 1 1 calc R U . . .
C17A C 0.6924(5) 0.16467(17) 0.73290(14) 0.0204(8) Uani 1 1 d . . . . .
C18A C 0.7265(6) 0.22602(17) 0.74323(15) 0.0282(10) Uani 1 1 d . . . . .
C19A C 0.9265(6) 0.23479(16) 0.75147(15) 0.0267(9) Uani 1 1 d . . . . .
H19A H 0.9463(8) 0.2587(7) 0.7789(8) 0.032 Uiso 1 1 calc R U . . .
H19B H 0.9794(16) 0.2496(5) 0.7220(8) 0.032 Uiso 1 1 calc R U . . .
C20A C 1.0053(6) 0.17841(14) 0.76312(13) 0.0212(7) Uani 1 1 d . . . . .
H20A H 1.119(5) 0.17682(16) 0.7502(6) 0.025 Uiso 1 1 calc R U . . .
C21A C 0.4470(5) 0.08809(16) 0.51294(14) 0.0266(9) Uani 1 1 d . . . . .
H21A H 0.541(3) 0.0663(6) 0.5262(10) 0.040 Uiso 1 1 calc R U . . .
H21B H 0.423(4) 0.0776(4) 0.4789(8) 0.040 Uiso 1 1 calc R U . . .
H21C H 0.343(3) 0.0833(3) 0.5330(10) 0.040 Uiso 1 1 calc R U . . .
C22A C 0.5590(6) 0.08685(19) 0.68358(16) 0.0395(12) Uani 1 1 d . . . . .
H22A H 0.665(3) 0.0664(6) 0.6934(12) 0.059 Uiso 1 1 calc R U . . .
H22B H 0.519(4) 0.0747(5) 0.6502(9) 0.059 Uiso 1 1 calc R U . . .
H22C H 0.465(4) 0.0807(3) 0.7085(11) 0.059 Uiso 1 1 calc R U . . .
C23A C 1.0098(5) 0.16126(14) 0.81901(12) 0.0194(7) Uani 1 1 d . . . . .
C24A C 0.9112(5) 0.18691(17) 0.85765(14) 0.0214(8) Uani 1 1 d . . . . .
H24A H 0.850(3) 0.2174(15) 0.8505(4) 0.026 Uiso 1 1 calc R U . . .
C25A C 0.9064(5) 0.16573(17) 0.90732(14) 0.0226(8) Uani 1 1 d . . . . .
H25A H 0.838(3) 0.1844(8) 0.9343(12) 0.027 Uiso 1 1 calc R U . . .
C26A C 0.9994(5) 0.11813(15) 0.91780(12) 0.0216(7) Uani 1 1 d . . . . .
C27A C 1.1020(5) 0.09202(16) 0.88054(14) 0.0216(8) Uani 1 1 d . . . . .
H27A H 1.165(3) 0.0604(14) 0.8882(4) 0.026 Uiso 1 1 calc R U . . .
C28A C 1.1071(5) 0.11428(16) 0.83172(14) 0.0202(8) Uani 1 1 d . . . . .
H28A H 1.177(3) 0.0976(8) 0.8070(11) 0.024 Uiso 1 1 calc R U . . .
Br1B Br -0.02577(5) 0.20887(2) 1.11559(2) 0.02671(9) Uani 1 1 d . . . . .
Cl1B Cl -0.38653(15) 0.46363(5) 0.90344(4) 0.0327(2) Uani 1 1 d . . . . .
O1B O 0.6604(4) 0.46174(14) 0.59193(12) 0.0391(8) Uani 1 1 d . . . . .
O2B O -0.0036(6) 0.52732(11) 0.90920(10) 0.0449(9) Uani 1 1 d . . . . .
C1B C 0.2795(6) 0.50165(17) 0.67073(16) 0.0277(9) Uani 1 1 d . . . . .
H1C H 0.179(3) 0.5288(8) 0.66819(17) 0.033 Uiso 1 1 calc R U . . .
H1D H 0.362(2) 0.5139(4) 0.6987(8) 0.033 Uiso 1 1 calc R U . . .
C2B C 0.3830(6) 0.50082(18) 0.62005(17) 0.0320(10) Uani 1 1 d . . . . .
H2C H 0.301(3) 0.4940(3) 0.5927(9) 0.038 Uiso 1 1 calc R U . . .
H2D H 0.4360(17) 0.5358(11) 0.6145(3) 0.038 Uiso 1 1 calc R U . . .
C3B C 0.5276(5) 0.45791(17) 0.61944(15) 0.0300(9) Uani 1 1 d . . . . .
C4B C 0.4964(6) 0.40999(17) 0.65237(13) 0.0261(8) Uani 1 1 d . . . . .
H4B H 0.587(4) 0.3827(13) 0.65342(14) 0.031 Uiso 1 1 calc R U . . .
C5B C 0.3484(5) 0.40226(17) 0.68110(14) 0.0229(8) Uani 1 1 d . . . . .
C6B C 0.3165(5) 0.34893(16) 0.70810(15) 0.0237(9) Uani 1 1 d . . . . .
H6D H 0.426(3) 0.3279(7) 0.70766(15) 0.028 Uiso 1 1 calc R U . . .
H6C H 0.227(3) 0.3286(6) 0.6897(6) 0.028 Uiso 1 1 calc R U . . .
C7B C 0.2550(5) 0.35608(16) 0.76371(15) 0.0212(8) Uani 1 1 d . . . . .
H7C H 0.2276(9) 0.3207(10) 0.7783(5) 0.025 Uiso 1 1 calc R U . . .
H7D H 0.351(3) 0.3723(5) 0.7836(6) 0.025 Uiso 1 1 calc R U . . .
C8B C 0.0886(5) 0.39265(15) 0.76653(14) 0.0182(8) Uani 1 1 d . . . . .
H8B H -0.011(4) 0.3745(8) 0.7475(8) 0.022 Uiso 1 1 calc R U . . .
C9B C 0.1279(5) 0.44837(15) 0.74107(14) 0.0193(8) Uani 1 1 d . . . . .
H9B H 0.228(4) 0.4659(7) 0.7623(9) 0.023 Uiso 1 1 calc R U . . .
C10B C 0.2006(5) 0.44519(16) 0.68491(15) 0.0208(8) Uani 1 1 d . . . . .
C11B C -0.0344(5) 0.48738(15) 0.74521(13) 0.0212(8) Uani 1 1 d . . . . .
H11D H -0.0046(9) 0.5216(9) 0.7299(4) 0.025 Uiso 1 1 calc R U . . .
H11C H -0.133(3) 0.4723(4) 0.7269(5) 0.025 Uiso 1 1 calc R U . . .
C12B C -0.0887(5) 0.49653(16) 0.80115(14) 0.0220(8) Uani 1 1 d . . . . .
H12D H 0.008(3) 0.5133(5) 0.8191(6) 0.026 Uiso 1 1 calc R U . . .
H12C H -0.189(3) 0.5203(7) 0.80261(15) 0.026 Uiso 1 1 calc R U . . .
C13B C -0.1359(5) 0.44200(16) 0.82645(14) 0.0202(8) Uani 1 1 d . . . . .
C14B C 0.0272(5) 0.40292(13) 0.82200(12) 0.0166(7) Uani 1 1 d . . . . .
H14B H 0.134(4) 0.4221(8) 0.8405(7) 0.020 Uiso 1 1 calc R U . . .
C15B C -0.0290(5) 0.35441(14) 0.85622(13) 0.0206(8) Uani 1 1 d . . . . .
H15D H 0.068(3) 0.3336(7) 0.8650(3) 0.025 Uiso 1 1 calc R U . . .
H15C H -0.112(2) 0.3329(7) 0.8402(5) 0.025 Uiso 1 1 calc R U . . .
C16B C -0.1115(5) 0.38296(16) 0.90384(14) 0.0200(8) Uani 1 1 d . . . . .
H16B H -0.218(5) 0.3637(9) 0.9154(5) 0.024 Uiso 1 1 calc R U . . .
C17B C -0.1608(5) 0.44194(15) 0.88512(15) 0.0211(8) Uani 1 1 d . . . . .
C18B C -0.0437(6) 0.48064(16) 0.91892(15) 0.0273(9) Uani 1 1 d . . . . .
C19B C 0.0038(6) 0.44952(14) 0.96688(13) 0.0254(8) Uani 1 1 d . . . . .
H19C H -0.091(3) 0.45233(16) 0.9921(7) 0.031 Uiso 1 1 calc R U . . .
H19D H 0.114(3) 0.4633(4) 0.9817(4) 0.031 Uiso 1 1 calc R U . . .
C20B C 0.0267(5) 0.38998(14) 0.94876(13) 0.0198(8) Uani 1 1 d . . . . .
H20B H 0.150(5) 0.38687(19) 0.9335(6) 0.024 Uiso 1 1 calc R U . . .
C21B C 0.0492(5) 0.42956(17) 0.64728(14) 0.0259(9) Uani 1 1 d . . . . .
H21D H -0.014(3) 0.3969(10) 0.6601(6) 0.039 Uiso 1 1 calc R U . . .
H21E H 0.1012(13) 0.4216(11) 0.6134(8) 0.039 Uiso 1 1 calc R U . . .
H21F H -0.036(3) 0.4602(8) 0.6443(8) 0.039 Uiso 1 1 calc R U . . .
C22B C -0.3040(5) 0.41744(17) 0.80100(15) 0.0239(9) Uani 1 1 d . . . . .
H22D H -0.347(2) 0.3879(10) 0.8211(7) 0.036 Uiso 1 1 calc R U . . .
H22E H -0.2742(12) 0.4046(11) 0.7678(9) 0.036 Uiso 1 1 calc R U . . .
H22F H -0.394(3) 0.4446(7) 0.7984(9) 0.036 Uiso 1 1 calc R U . . .
C23B C 0.0116(5) 0.34624(14) 0.98989(13) 0.0207(7) Uani 1 1 d . . . . .
C24B C -0.0578(5) 0.35675(17) 1.03851(14) 0.0227(8) Uani 1 1 d . . . . .
H24B H -0.0976(18) 0.3936(16) 1.0469(4) 0.027 Uiso 1 1 calc R U . . .
C25B C -0.0715(5) 0.31586(17) 1.07532(15) 0.0234(9) Uani 1 1 d . . . . .
H25B H -0.119(2) 0.3232(4) 1.1063(15) 0.028 Uiso 1 1 calc R U . . .
C26B C -0.0121(5) 0.26406(15) 1.06386(13) 0.0213(7) Uani 1 1 d . . . . .
C27B C 0.0592(5) 0.25158(16) 1.01597(15) 0.0229(8) Uani 1 1 d . . . . .
H27B H 0.1010(18) 0.2143(16) 1.0081(4) 0.027 Uiso 1 1 calc R U . . .
C28B C 0.0701(5) 0.29297(16) 0.97958(14) 0.0220(8) Uani 1 1 d . . . . .
H28B H 0.118(2) 0.2850(4) 0.9475(14) 0.026 Uiso 1 1 calc R U . . .

loop_
_atom_site_aniso_label
_atom_site_aniso_U_11
_atom_site_aniso_U_22
_atom_site_aniso_U_33
_atom_site_aniso_U_23
_atom_site_aniso_U_13
_atom_site_aniso_U_12
Br1A 0.0294(2) 0.0408(2) 0.02001(17) 0.01002(16) -0.00144(18) -0.0002(2)
Cl1A 0.0266(5) 0.0663(8) 0.0155(4) 0.0024(5) 0.0028(4) -0.0112(5)
O1A 0.057(2) 0.0376(17) 0.0186(13) 0.0074(11) 0.0062(16) 0.0173(18)
O2A 0.070(2) 0.045(2) 0.0321(18) -0.0095(16) -0.0169(18) 0.0359(19)
C1A 0.0227(19) 0.031(2) 0.017(2) -0.0003(17) -0.0035(15) 0.0034(17)
C2A 0.031(2) 0.033(3) 0.016(2) -0.0012(19) -0.0059(17) 0.0122(19)
C3A 0.041(2) 0.0221(19) 0.0157(16) -0.0020(14) -0.001(2) 0.007(2)
C4A 0.027(2) 0.023(2) 0.018(2) -0.0024(18) 0.0055(16) -0.0001(17)
C5A 0.0219(18) 0.0172(19) 0.0155(18) -0.0047(15) 0.0006(15) -0.0014(15)
C6A 0.0232(19) 0.033(2) 0.0177(19) -0.0036(17) 0.0022(15) 0.0008(17)
C7A 0.0193(18) 0.026(2) 0.0180(19) -0.0012(16) -0.0012(15) -0.0007(16)
C8A 0.0201(18) 0.019(2) 0.0148(18) -0.0022(15) 0.0005(14) -0.0014(15)
C9A 0.0201(18) 0.024(2) 0.0143(17) -0.0021(15) -0.0028(14) 0.0002(15)
C10A 0.0195(17) 0.0239(18) 0.0137(14) 0.0011(14) -0.0011(16) 0.0005(16)
C11A 0.0187(19) 0.064(3) 0.018(2) 0.001(2) -0.0046(16) 0.002(2)
C12A 0.018(2) 0.077(4) 0.0156(19) -0.007(2) 0.0001(16) 0.010(2)
C13A 0.0204(18) 0.035(2) 0.0117(17) -0.0012(16) 0.0001(14) -0.0021(17)
C14A 0.0172(17) 0.018(2) 0.0159(18) 0.0004(15) -0.0006(14) 0.0003(14)
C15A 0.0245(19) 0.024(2) 0.0151(17) -0.0053(16) -0.0006(15) 0.0055(16)
C16A 0.0234(19) 0.0171(19) 0.0150(17) -0.0015(15) -0.0006(15) 0.0015(15)
C17A 0.0202(19) 0.029(2) 0.0125(17) 0.0017(16) 0.0005(14) -0.0039(16)
C18A 0.042(2) 0.028(2) 0.015(2) -0.0012(17) -0.0030(18) 0.0117(19)
C19A 0.045(3) 0.021(2) 0.0149(18) 0.0020(16) -0.0020(17) -0.0076(18)
C20A 0.0183(18) 0.028(2) 0.0169(16) 0.0007(14) 0.0000(17) -0.0030(17)
C21A 0.030(2) 0.028(2) 0.0219(19) 0.0030(17) -0.0044(17) -0.0083(18)
C22A 0.049(3) 0.048(3) 0.021(2) 0.006(2) -0.0054(19) -0.031(2)
C23A 0.0170(17) 0.0254(18) 0.0159(16) -0.0010(14) -0.0029(16) -0.0019(16)
C24A 0.0203(18) 0.025(2) 0.0193(19) 0.0017(16) -0.0024(15) 0.0002(16)
C25A 0.0217(19) 0.031(2) 0.0153(18) -0.0025(17) 0.0006(15) 0.0020(17)
C26A 0.0207(18) 0.0302(19) 0.0141(15) 0.0021(14) -0.0060(16) -0.0027(18)
C27A 0.0211(17) 0.022(2) 0.0213(19) -0.0022(17) -0.0042(16) -0.0003(16)
C28A 0.0183(17) 0.025(2) 0.0175(18) -0.0078(16) -0.0019(15) -0.0025(16)
Br1B 0.02633(19) 0.0293(2) 0.02448(18) 0.00975(16) 0.00133(17) 0.00279(18)
Cl1B 0.0355(6) 0.0358(6) 0.0269(5) 0.0100(5) 0.0109(4) 0.0149(5)
O1B 0.0259(16) 0.058(2) 0.0330(17) 0.0023(16) 0.0103(14) -0.0006(15)
O2B 0.091(3) 0.0202(14) 0.0241(14) 0.0010(11) -0.002(2) -0.015(2)
C1B 0.030(2) 0.024(2) 0.029(2) 0.0012(18) 0.0081(18) 0.0013(18)
C2B 0.035(2) 0.035(3) 0.026(2) 0.006(2) 0.010(2) 0.001(2)
C3B 0.025(2) 0.044(2) 0.0218(18) -0.0027(18) 0.0022(19) -0.0020(19)
C4B 0.0205(18) 0.034(2) 0.0236(18) -0.0022(16) 0.0002(17) 0.007(2)
C5B 0.0223(19) 0.028(2) 0.0178(18) -0.0035(17) -0.0024(15) 0.0038(17)
C6B 0.026(2) 0.023(2) 0.022(2) -0.0026(17) 0.0000(17) 0.0074(17)
C7B 0.0216(18) 0.020(2) 0.0224(19) 0.0001(16) -0.0042(16) 0.0023(16)
C8B 0.0179(17) 0.0192(19) 0.0176(18) -0.0009(15) -0.0023(15) -0.0008(14)
C9B 0.0202(18) 0.020(2) 0.0178(19) 0.0005(15) 0.0002(15) -0.0002(15)
C10B 0.0194(18) 0.022(2) 0.0208(19) -0.0003(16) 0.0012(15) 0.0040(16)
C11B 0.0237(19) 0.0205(18) 0.0193(17) 0.0028(15) 0.0021(16) 0.0031(16)
C12B 0.0246(19) 0.017(2) 0.024(2) 0.0028(16) 0.0004(16) 0.0025(16)
C13B 0.0222(19) 0.020(2) 0.0188(19) 0.0021(16) 0.0014(15) 0.0014(16)
C14B 0.0200(18) 0.0132(16) 0.0167(16) -0.0004(13) -0.0025(15) 0.0016(15)
C15B 0.0254(19) 0.0178(17) 0.0185(17) -0.0001(14) -0.0015(16) 0.0002(17)
C16B 0.0222(18) 0.0214(19) 0.0164(17) 0.0024(16) 0.0002(15) -0.0017(16)
C17B 0.0235(18) 0.0193(19) 0.0205(19) -0.0009(17) 0.0043(17) 0.0031(15)
C18B 0.039(2) 0.023(2) 0.0207(18) -0.0029(16) 0.0049(18) -0.0019(18)
C19B 0.037(2) 0.0211(19) 0.0181(16) -0.0021(14) 0.0002(19) -0.0046(19)
C20B 0.0208(19) 0.0201(18) 0.0184(16) 0.0003(14) 0.0030(16) -0.0010(16)
C21B 0.027(2) 0.030(2) 0.0197(19) -0.0024(16) -0.0021(16) 0.0051(17)
C22B 0.0196(18) 0.027(2) 0.025(2) 0.0053(18) -0.0013(16) 0.0011(16)
C23B 0.0193(17) 0.0263(19) 0.0166(16) 0.0017(14) -0.0021(17) 0.0003(17)
C24B 0.024(2) 0.023(2) 0.0205(18) 0.0005(16) 0.0008(15) 0.0030(16)
C25B 0.027(2) 0.029(2) 0.0145(18) 0.0022(16) 0.0006(15) 0.0027(17)
C26B 0.0190(18) 0.0255(19) 0.0195(17) 0.0088(14) -0.0010(17) -0.0003(17)
C27B 0.0239(19) 0.0191(19) 0.0257(19) 0.0003(16) -0.0025(17) 0.0025(15)
C28B 0.0241(18) 0.024(2) 0.0185(18) -0.0010(17) 0.0018(15) 0.0022(16)

loop_
_atom_type_symbol
_atom_type_description
_atom_type_scat_dispersion_real
_atom_type_scat_dispersion_imag
_atom_type_scat_source
C C 0.0033 0.0016 'International Tables Vol C Tables 4.2.6.8 and 6.1.1.4'
H H 0.0000 0.0000 'International Tables Vol C Tables 4.2.6.8 and 6.1.1.4'
O O 0.0106 0.0060 'International Tables Vol C Tables 4.2.6.8 and 6.1.1.4'
Cl Cl 0.1484 0.1585 'International Tables Vol C Tables 4.2.6.8 and 6.1.1.4'
Br Br -0.2901 2.4595 'International Tables Vol C Tables 4.2.6.8 and 6.1.1.4'

loop_
_geom_angle_atom_site_label_1
_geom_angle_atom_site_label_2
_geom_angle_atom_site_label_3
_geom_angle
_geom_angle_site_symmetry_1
_geom_angle_site_symmetry_3
_geom_angle_publ_flag
C2A C1A C10A 112.7(3) . . ?
C2A C1A H1A 109.0 . . ?
C10A C1A H1A 109.0 . . ?
C2A C1A H1B 109.0 . . ?
C10A C1A H1B 109.0 . . ?
H1A C1A H1B 107.8 . . ?
C3A C2A C1A 110.2(3) . . ?
C3A C2A H2A 109.6 . . ?
C1A C2A H2A 109.6 . . ?
C3A C2A H2B 109.6 . . ?
C1A C2A H2B 109.6 . . ?
H2A C2A H2B 108.1 . . ?
O1A C3A C4A 121.8(4) . . ?
O1A C3A C2A 122.0(4) . . ?
C4A C3A C2A 116.1(3) . . ?
C5A C4A C3A 123.4(4) . . ?
C5A C4A H4A 118.3 . . ?
C3A C4A H4A 118.3 . . ?
C4A C5A C6A 120.6(4) . . ?
C4A C5A C10A 122.7(3) . . ?
C6A C5A C10A 116.7(3) . . ?
C5A C6A C7A 112.6(3) . . ?
C5A C6A H6B 109.1 . . ?
C7A C6A H6B 109.1 . . ?
C5A C6A H6A 109.1 . . ?
C7A C6A H6A 109.1 . . ?
H6B C6A H6A 107.8 . . ?
C8A C7A C6A 110.4(3) . . ?
C8A C7A H7A 109.6 . . ?
C6A C7A H7A 109.6 . . ?
C8A C7A H7B 109.6 . . ?
C6A C7A H7B 109.6 . . ?
H7A C7A H7B 108.1 . . ?
C14A C8A C7A 111.7(3) . . ?
C14A C8A C9A 109.2(3) . . ?
C7A C8A C9A 110.2(3) . . ?
C14A C8A H8A 108.6 . . ?
C7A C8A H8A 108.6 . . ?
C9A C8A H8A 108.6 . . ?
C11A C9A C8A 113.4(3) . . ?
C11A C9A C10A 112.9(3) . . ?
C8A C9A C10A 112.8(3) . . ?
C11A C9A H9A 105.6 . . ?
C8A C9A H9A 105.6 . . ?
C10A C9A H9A 105.6 . . ?
C5A C10A C1A 110.1(3) . . ?
C5A C10A C21A 108.7(3) . . ?
C1A C10A C21A 109.6(3) . . ?
C5A C10A C9A 107.9(3) . . ?
C1A C10A C9A 108.7(3) . . ?
C21A C10A C9A 111.8(3) . . ?
C9A C11A C12A 113.8(3) . . ?
C9A C11A H11A 108.8 . . ?
C12A C11A H11A 108.8 . . ?
C9A C11A H11B 108.8 . . ?
C12A C11A H11B 108.8 . . ?
H11A C11A H11B 107.7 . . ?
C13A C12A C11A 110.2(4) . . ?
C13A C12A H12B 109.6 . . ?
C11A C12A H12B 109.6 . . ?
C13A C12A H12A 109.6 . . ?
C11A C12A H12A 109.6 . . ?
H12B C12A H12A 108.1 . . ?
C12A C13A C14A 107.6(3) . . ?
C12A C13A C22A 110.9(4) . . ?
C14A C13A C22A 112.3(3) . . ?
C12A C13A C17A 118.0(3) . . ?
C14A C13A C17A 99.4(3) . . ?
C22A C13A C17A 108.2(3) . . ?
C8A C14A C13A 112.4(3) . . ?
C8A C14A C15A 118.0(3) . . ?
C13A C14A C15A 105.0(3) . . ?
C8A C14A H14A 106.9 . . ?
C13A C14A H14A 106.9 . . ?
C15A C14A H14A 106.9 . . ?
C14A C15A C16A 105.8(3) . . ?
C14A C15A H15B 110.6 . . ?
C16A C15A H15B 110.6 . . ?
C14A C15A H15A 110.6 . . ?
C16A C15A H15A 110.6 . . ?
H15B C15A H15A 108.7 . . ?
C17A C16A C20A 106.3(3) . . ?
C17A C16A C15A 103.8(3) . . ?
C20A C16A C15A 113.5(3) . . ?
C17A C16A H16A 111.0 . . ?
C20A C16A H16A 111.0 . . ?
C15A C16A H16A 111.0 . . ?
C16A C17A C18A 103.8(3) . . ?
C16A C17A C13A 105.2(3) . . ?
C18A C17A C13A 118.2(3) . . ?
C16A C17A Cl1A 113.3(3) . . ?
C18A C17A Cl1A 103.7(3) . . ?
C13A C17A Cl1A 112.6(3) . . ?
O2A C18A C19A 125.6(4) . . ?
O2A C18A C17A 125.5(4) . . ?
C19A C18A C17A 108.8(3) . . ?
C18A C19A C20A 106.1(3) . . ?
C18A C19A H19A 110.5 . . ?
C20A C19A H19A 110.5 . . ?
C18A C19A H19B 110.5 . . ?
C20A C19A H19B 110.5 . . ?
H19A C19A H19B 108.7 . . ?
C23A C20A C19A 116.7(3) . . ?
C23A C20A C16A 111.0(3) . . ?
C19A C20A C16A 102.6(3) . . ?
C23A C20A H20A 108.8 . . ?
C19A C20A H20A 108.8 . . ?
C16A C20A H20A 108.8 . . ?
C10A C21A H21A 109.5 . . ?
C10A C21A H21B 109.5 . . ?
H21A C21A H21B 109.5 . . ?
C10A C21A H21C 109.5 . . ?
H21A C21A H21C 109.5 . . ?
H21B C21A H21C 109.5 . . ?
C13A C22A H22A 109.5 . . ?
C13A C22A H22B 109.5 . . ?
H22A C22A H22B 109.5 . . ?
C13A C22A H22C 109.5 . . ?
H22A C22A H22C 109.5 . . ?
H22B C22A H22C 109.5 . . ?
C24A C23A C28A 118.0(3) . . ?
C24A C23A C20A 124.0(3) . . ?
C28A C23A C20A 117.8(3) . . ?
C23A C24A C25A 121.2(4) . . ?
C23A C24A H24A 119.4 . . ?
C25A C24A H24A 119.4 . . ?
C26A C25A C24A 118.9(4) . . ?
C26A C25A H25A 120.6 . . ?
C24A C25A H25A 120.6 . . ?
C25A C26A C27A 121.5(3) . . ?
C25A C26A Br1A 119.6(3) . . ?
C27A C26A Br1A 118.9(3) . . ?
C28A C27A C26A 118.6(4) . . ?
C28A C27A H27A 120.7 . . ?
C26A C27A H27A 120.7 . . ?
C27A C28A C23A 121.8(4) . . ?
C27A C28A H28A 119.1 . . ?
C23A C28A H28A 119.1 . . ?
C2B C1B C10B 112.7(3) . . ?
C2B C1B H1C 109.0 . . ?
C10B C1B H1C 109.0 . . ?
C2B C1B H1D 109.0 . . ?
C10B C1B H1D 109.0 . . ?
H1C C1B H1D 107.8 . . ?
C3B C2B C1B 112.2(4) . . ?
C3B C2B H2C 109.2 . . ?
C1B C2B H2C 109.2 . . ?
C3B C2B H2D 109.2 . . ?
C1B C2B H2D 109.2 . . ?
H2C C2B H2D 107.9 . . ?
O1B C3B C4B 122.1(4) . . ?
O1B C3B C2B 122.0(4) . . ?
C4B C3B C2B 115.9(3) . . ?
C5B C4B C3B 124.5(4) . . ?
C5B C4B H4B 117.7 . . ?
C3B C4B H4B 117.7 . . ?
C4B C5B C6B 120.9(4) . . ?
C4B C5B C10B 122.0(4) . . ?
C6B C5B C10B 116.9(3) . . ?
C5B C6B C7B 113.2(3) . . ?
C5B C6B H6D 108.9 . . ?
C7B C6B H6D 108.9 . . ?
C5B C6B H6C 108.9 . . ?
C7B C6B H6C 108.9 . . ?
H6D C6B H6C 107.8 . . ?
C8B C7B C6B 110.7(3) . . ?
C8B C7B H7C 109.5 . . ?
C6B C7B H7C 109.5 . . ?
C8B C7B H7D 109.5 . . ?
C6B C7B H7D 109.5 . . ?
H7C C7B H7D 108.1 . . ?
C7B C8B C14B 112.4(3) . . ?
C7B C8B C9B 110.0(3) . . ?
C14B C8B C9B 108.5(3) . . ?
C7B C8B H8B 108.6 . . ?
C14B C8B H8B 108.6 . . ?
C9B C8B H8B 108.6 . . ?
C11B C9B C8B 111.6(3) . . ?
C11B C9B C10B 111.5(3) . . ?
C8B C9B C10B 115.2(3) . . ?
C11B C9B H9B 105.9 . . ?
C8B C9B H9B 105.9 . . ?
C10B C9B H9B 105.9 . . ?
C5B C10B C21B 108.4(3) . . ?
C5B C10B C1B 109.0(3) . . ?
C21B C10B C1B 110.2(3) . . ?
C5B C10B C9B 110.2(3) . . ?
C21B C10B C9B 110.9(3) . . ?
C1B C10B C9B 108.2(3) . . ?
C12B C11B C9B 111.3(3) . . ?
C12B C11B H11D 109.4 . . ?
C9B C11B H11D 109.4 . . ?
C12B C11B H11C 109.4 . . ?
C9B C11B H11C 109.4 . . ?
H11D C11B H11C 108.0 . . ?
C13B C12B C11B 110.2(3) . . ?
C13B C12B H12D 109.6 . . ?
C11B C12B H12D 109.6 . . ?
C13B C12B H12C 109.6 . . ?
C11B C12B H12C 109.6 . . ?
H12D C12B H12C 108.1 . . ?
C12B C13B C22B 109.9(3) . . ?
C12B C13B C17B 117.2(3) . . ?
C22B C13B C17B 109.3(3) . . ?
C12B C13B C14B 109.0(3) . . ?
C22B C13B C14B 111.4(3) . . ?
C17B C13B C14B 99.7(3) . . ?
C8B C14B C15B 120.0(3) . . ?
C8B C14B C13B 113.8(3) . . ?
C15B C14B C13B 102.6(3) . . ?
C8B C14B H14B 106.5 . . ?
C15B C14B H14B 106.5 . . ?
C13B C14B H14B 106.5 . . ?
C14B C15B C16B 103.1(3) . . ?
C14B C15B H15D 111.2 . . ?
C16B C15B H15D 111.2 . . ?
C14B C15B H15C 111.2 . . ?
C16B C15B H15C 111.2 . . ?
H15D C15B H15C 109.1 . . ?
C15B C16B C17B 104.8(3) . . ?
C15B C16B C20B 112.9(3) . . ?
C17B C16B C20B 106.6(3) . . ?
C15B C16B H16B 110.8 . . ?
C17B C16B H16B 110.8 . . ?
C20B C16B H16B 110.8 . . ?
C13B C17B C18B 119.6(3) . . ?
C13B C17B C16B 106.4(3) . . ?
C18B C17B C16B 104.5(3) . . ?
C13B C17B Cl1B 111.7(3) . . ?
C18B C17B Cl1B 100.9(3) . . ?
C16B C17B Cl1B 113.7(3) . . ?
O2B C18B C19B 126.4(4) . . ?
O2B C18B C17B 126.3(4) . . ?
C19B C18B C17B 107.2(3) . . ?
C18B C19B C20B 104.3(3) . . ?
C18B C19B H19C 110.9 . . ?
C20B C19B H19C 110.9 . . ?
C18B C19B H19D 110.9 . . ?
C20B C19B H19D 110.9 . . ?
H19C C19B H19D 108.9 . . ?
C23B C20B C19B 116.1(3) . . ?
C23B C20B C16B 113.7(3) . . ?
C19B C20B C16B 105.1(3) . . ?
C23B C20B H20B 107.1 . . ?
C19B C20B H20B 107.1 . . ?
C16B C20B H20B 107.1 . . ?
C10B C21B H21D 109.5 . . ?
C10B C21B H21E 109.5 . . ?
H21D C21B H21E 109.5 . . ?
C10B C21B H21F 109.5 . . ?
H21D C21B H21F 109.5 . . ?
H21E C21B H21F 109.5 . . ?
C13B C22B H22D 109.5 . . ?
C13B C22B H22E 109.5 . . ?
H22D C22B H22E 109.5 . . ?
C13B C22B H22F 109.5 . . ?
H22D C22B H22F 109.5 . . ?
H22E C22B H22F 109.5 . . ?
C24B C23B C28B 117.5(3) . . ?
C24B C23B C20B 122.8(3) . . ?
C28B C23B C20B 119.7(3) . . ?
C25B C24B C23B 121.6(4) . . ?
C25B C24B H24B 119.2 . . ?
C23B C24B H24B 119.2 . . ?
C26B C25B C24B 119.2(4) . . ?
C26B C25B H25B 120.4 . . ?
C24B C25B H25B 120.4 . . ?
C25B C26B C27B 121.3(3) . . ?
C25B C26B Br1B 118.6(3) . . ?
C27B C26B Br1B 120.0(3) . . ?
C28B C27B C26B 118.5(4) . . ?
C28B C27B H27B 120.8 . . ?
C26B C27B H27B 120.8 . . ?
C27B C28B C23B 121.8(3) . . ?
C27B C28B H28B 119.1 . . ?
C23B C28B H28B 119.1 . . ?

loop_
_geom_bond_atom_site_label_1
_geom_bond_atom_site_label_2
_geom_bond_distance
_geom_bond_site_symmetry_2
_geom_bond_publ_flag
Br1A C26A 1.897(3) . ?
Cl1A C17A 1.812(4) . ?
O1A C3A 1.228(4) . ?
O2A C18A 1.196(5) . ?
C1A C2A 1.526(5) . ?
C1A C10A 1.533(5) . ?
C1A H1A 1.00(3) . ?
C1A H1B 1.00(3) . ?
C2A C3A 1.497(6) . ?
C2A H2A 0.94(3) . ?
C2A H2B 0.94(3) . ?
C3A C4A 1.456(6) . ?
C4A C5A 1.341(5) . ?
C4A H4A 0.93(4) . ?
C5A C6A 1.499(5) . ?
C5A C10A 1.518(5) . ?
C6A C7A 1.524(5) . ?
C6A H6B 0.99(3) . ?
C6A H6A 0.99(3) . ?
C7A C8A 1.522(5) . ?
C7A H7A 0.94(3) . ?
C7A H7B 0.94(3) . ?
C8A C14A 1.520(5) . ?
C8A C9A 1.540(5) . ?
C8A H8A 0.94(4) . ?
C9A C11A 1.537(5) . ?
C9A C10A 1.569(5) . ?
C9A H9A 0.98(4) . ?
C10A C21A 1.547(5) . ?
C11A C12A 1.542(5) . ?
C11A H11A 0.95(3) . ?
C11A H11B 0.95(3) . ?
C12A C13A 1.524(5) . ?
C12A H12B 0.91(3) . ?
C12A H12A 0.91(3) . ?
C13A C14A 1.531(5) . ?
C13A C22A 1.534(6) . ?
C13A C17A 1.544(5) . ?
C14A C15A 1.539(5) . ?
C14A H14A 0.94(4) . ?
C15A C16A 1.559(5) . ?
C15A H15B 0.97(3) . ?
C15A H15A 0.97(3) . ?
C16A C17A 1.539(5) . ?
C16A C20A 1.550(5) . ?
C16A H16A 0.96(4) . ?
C17A C18A 1.539(6) . ?
C18A C19A 1.514(6) . ?
C19A C20A 1.523(5) . ?
C19A H19A 0.93(3) . ?
C19A H19B 0.93(3) . ?
C20A C23A 1.514(4) . ?
C20A H20A 0.91(4) . ?
C21A H21A 0.94(2) . ?
C21A H21B 0.94(2) . ?
C21A H21C 0.94(2) . ?
C22A H22A 0.97(2) . ?
C22A H22B 0.97(2) . ?
C22A H22C 0.97(2) . ?
C23A C24A 1.391(5) . ?
C23A C28A 1.393(5) . ?
C24A C25A 1.392(5) . ?
C24A H24A 0.89(4) . ?
C25A C26A 1.376(5) . ?
C25A H25A 0.98(4) . ?
C26A C27A 1.387(5) . ?
C27A C28A 1.382(5) . ?
C27A H27A 0.92(4) . ?
C28A H28A 0.92(4) . ?
Br1B C26B 1.905(3) . ?
Cl1B C17B 1.819(4) . ?
O1B C3B 1.221(5) . ?
O2B C18B 1.202(5) . ?
C1B C2B 1.526(5) . ?
C1B C10B 1.539(6) . ?
C1B H1C 1.00(3) . ?
C1B H1D 1.00(3) . ?
C2B C3B 1.497(6) . ?
C2B H2C 0.95(3) . ?
C2B H2D 0.95(3) . ?
C3B C4B 1.466(5) . ?
C4B C5B 1.341(5) . ?
C4B H4B 0.95(4) . ?
C5B C6B 1.496(6) . ?
C5B C10B 1.518(5) . ?
C6B C7B 1.527(5) . ?
C6B H6D 0.96(3) . ?
C6B H6C 0.96(3) . ?
C7B C8B 1.523(5) . ?
C7B H7C 0.96(3) . ?
C7B H7D 0.96(3) . ?
C8B C14B 1.534(5) . ?
C8B C9B 1.538(5) . ?
C8B H8B 1.00(4) . ?
C9B C11B 1.537(5) . ?
C9B C10B 1.560(5) . ?
C9B H9B 1.02(4) . ?
C10B C21B 1.538(5) . ?
C11B C12B 1.527(5) . ?
C11B H11D 0.95(3) . ?
C11B H11C 0.95(3) . ?
C12B C13B 1.523(5) . ?
C12B H12D 0.95(3) . ?
C12B H12C 0.95(3) . ?
C13B C22B 1.533(5) . ?
C13B C17B 1.538(5) . ?
C13B C14B 1.544(5) . ?
C14B C15B 1.537(5) . ?
C14B H14B 1.04(4) . ?
C15B C16B 1.547(5) . ?
C15B H15D 0.91(3) . ?
C15B H15C 0.91(3) . ?
C16B C17B 1.560(5) . ?
C16B C20B 1.564(5) . ?
C16B H16B 0.97(4) . ?
C17B C18B 1.554(6) . ?
C18B C19B 1.502(5) . ?
C19B C20B 1.534(5) . ?
C19B H19C 0.97(3) . ?
C19B H19D 0.97(3) . ?
C20B C23B 1.514(5) . ?
C20B H20B 1.00(4) . ?
C21B H21D 0.98(2) . ?
C21B H21E 0.98(2) . ?
C21B H21F 0.98(2) . ?
C22B H22D 0.94(2) . ?
C22B H22E 0.94(2) . ?
C22B H22F 0.94(2) . ?
C23B C24B 1.390(5) . ?
C23B C28B 1.394(5) . ?
C24B C25B 1.386(5) . ?
C24B H24B 0.97(4) . ?
C25B C26B 1.369(5) . ?
C25B H25B 0.90(4) . ?
C26B C27B 1.387(5) . ?
C27B C28B 1.386(5) . ?
C27B H27B 0.98(4) . ?
C28B H28B 0.93(4) . ?

loop_
_geom_torsion_atom_site_label_1
_geom_torsion_atom_site_label_2
_geom_torsion_atom_site_label_3
_geom_torsion_atom_site_label_4
_geom_torsion
_geom_torsion_site_symmetry_1
_geom_torsion_site_symmetry_2
_geom_torsion_site_symmetry_3
_geom_torsion_site_symmetry_4
_geom_torsion_publ_flag
C10A C1A C2A C3A -58.0(5) . . . . ?
C1A C2A C3A O1A -147.6(4) . . . . ?
C1A C2A C3A C4A 36.4(4) . . . . ?
O1A C3A C4A C5A 179.8(4) . . . . ?
C2A C3A C4A C5A -4.2(5) . . . . ?
C3A C4A C5A C6A 170.7(4) . . . . ?
C3A C4A C5A C10A -8.4(6) . . . . ?
C4A C5A C6A C7A 129.0(4) . . . . ?
C10A C5A C6A C7A -51.8(5) . . . . ?
C5A C6A C7A C8A 53.4(5) . . . . ?
C6A C7A C8A C14A -178.6(3) . . . . ?
C6A C7A C8A C9A -57.0(4) . . . . ?
C14A C8A C9A C11A -48.7(4) . . . . ?
C7A C8A C9A C11A -171.7(3) . . . . ?
C14A C8A C9A C10A -178.6(3) . . . . ?
C7A C8A C9A C10A 58.3(4) . . . . ?
C4A C5A C10A C1A -12.8(5) . . . . ?
C6A C5A C10A C1A 168.0(3) . . . . ?
C4A C5A C10A C21A 107.2(4) . . . . ?
C6A C5A C10A C21A -71.9(4) . . . . ?
C4A C5A C10A C9A -131.3(4) . . . . ?
C6A C5A C10A C9A 49.5(4) . . . . ?
C2A C1A C10A C5A 45.6(5) . . . . ?
C2A C1A C10A C21A -74.0(4) . . . . ?
C2A C1A C10A C9A 163.6(3) . . . . ?
C11A C9A C10A C5A 177.4(3) . . . . ?
C8A C9A C10A C5A -52.4(4) . . . . ?
C11A C9A C10A C1A 58.0(4) . . . . ?
C8A C9A C10A C1A -171.7(3) . . . . ?
C11A C9A C10A C21A -63.1(4) . . . . ?
C8A C9A C10A C21A 67.1(4) . . . . ?
C8A C9A C11A C12A 47.2(5) . . . . ?
C10A C9A C11A C12A 177.1(4) . . . . ?
C9A C11A C12A C13A -52.4(5) . . . . ?
C11A C12A C13A C14A 59.2(5) . . . . ?
C11A C12A C13A C22A -64.0(4) . . . . ?
C11A C12A C13A C17A 170.5(4) . . . . ?
C7A C8A C14A C13A -179.2(3) . . . . ?
C9A C8A C14A C13A 58.6(4) . . . . ?
C7A C8A C14A C15A -56.7(5) . . . . ?
C9A C8A C14A C15A -178.9(3) . . . . ?
C12A C13A C14A C8A -64.8(4) . . . . ?
C22A C13A C14A C8A 57.6(4) . . . . ?
C17A C13A C14A C8A 171.8(3) . . . . ?
C12A C13A C14A C15A 165.7(3) . . . . ?
C22A C13A C14A C15A -72.0(4) . . . . ?
C17A C13A C14A C15A 42.2(4) . . . . ?
C8A C14A C15A C16A -151.4(3) . . . . ?
C13A C14A C15A C16A -25.3(4) . . . . ?
C14A C15A C16A C17A -2.5(4) . . . . ?
C14A C15A C16A C20A -117.5(3) . . . . ?
C20A C16A C17A C18A 24.4(4) . . . . ?
C15A C16A C17A C18A -95.6(3) . . . . ?
C20A C16A C17A C13A 149.2(3) . . . . ?
C15A C16A C17A C13A 29.3(4) . . . . ?
C20A C16A C17A Cl1A -87.4(3) . . . . ?
C15A C16A C17A Cl1A 152.6(3) . . . . ?
C12A C13A C17A C16A -160.1(3) . . . . ?
C14A C13A C17A C16A -44.3(4) . . . . ?
C22A C13A C17A C16A 73.1(4) . . . . ?
C12A C13A C17A C18A -44.8(5) . . . . ?
C14A C13A C17A C18A 71.0(4) . . . . ?
C22A C13A C17A C18A -171.7(4) . . . . ?
C12A C13A C17A Cl1A 76.1(4) . . . . ?
C14A C13A C17A Cl1A -168.1(3) . . . . ?
C22A C13A C17A Cl1A -50.8(4) . . . . ?
C16A C17A C18A O2A 176.5(4) . . . . ?
C13A C17A C18A O2A 60.5(6) . . . . ?
Cl1A C17A C18A O2A -64.8(5) . . . . ?
C16A C17A C18A C19A -4.4(4) . . . . ?
C13A C17A C18A C19A -120.4(4) . . . . ?
Cl1A C17A C18A C19A 114.2(3) . . . . ?
O2A C18A C19A C20A 161.5(4) . . . . ?
C17A C18A C19A C20A -17.6(4) . . . . ?
C18A C19A C20A C23A -89.6(4) . . . . ?
C18A C19A C20A C16A 31.9(4) . . . . ?
C17A C16A C20A C23A 90.2(4) . . . . ?
C15A C16A C20A C23A -156.4(3) . . . . ?
C17A C16A C20A C19A -35.1(4) . . . . ?
C15A C16A C20A C19A 78.3(4) . . . . ?
C19A C20A C23A C24A 15.7(6) . . . . ?
C16A C20A C23A C24A -101.3(4) . . . . ?
C19A C20A C23A C28A -169.7(3) . . . . ?
C16A C20A C23A C28A 73.3(4) . . . . ?
C28A C23A C24A C25A -1.4(6) . . . . ?
C20A C23A C24A C25A 173.2(4) . . . . ?
C23A C24A C25A C26A -0.8(6) . . . . ?
C24A C25A C26A C27A 2.1(6) . . . . ?
C24A C25A C26A Br1A -179.4(3) . . . . ?
C25A C26A C27A C28A -1.1(6) . . . . ?
Br1A C26A C27A C28A -179.6(3) . . . . ?
C26A C27A C28A C23A -1.2(6) . . . . ?
C24A C23A C28A C27A 2.5(6) . . . . ?
C20A C23A C28A C27A -172.5(3) . . . . ?
C10B C1B C2B C3B -54.5(5) . . . . ?
C1B C2B C3B O1B -154.9(4) . . . . ?
C1B C2B C3B C4B 27.4(5) . . . . ?
O1B C3B C4B C5B -176.1(4) . . . . ?
C2B C3B C4B C5B 1.5(6) . . . . ?
C3B C4B C5B C6B 171.8(4) . . . . ?
C3B C4B C5B C10B -4.0(6) . . . . ?
C4B C5B C6B C7B 134.7(4) . . . . ?
C10B C5B C6B C7B -49.3(5) . . . . ?
C5B C6B C7B C8B 54.8(4) . . . . ?
C6B C7B C8B C14B -177.5(3) . . . . ?
C6B C7B C8B C9B -56.5(4) . . . . ?
C7B C8B C9B C11B -177.6(3) . . . . ?
C14B C8B C9B C11B -54.2(4) . . . . ?
C7B C8B C9B C10B 54.0(4) . . . . ?
C14B C8B C9B C10B 177.3(3) . . . . ?
C4B C5B C10B C21B 97.9(4) . . . . ?
C6B C5B C10B C21B -78.1(4) . . . . ?
C4B C5B C10B C1B -22.1(5) . . . . ?
C6B C5B C10B C1B 161.9(3) . . . . ?
C4B C5B C10B C9B -140.7(4) . . . . ?
C6B C5B C10B C9B 43.4(4) . . . . ?
C2B C1B C10B C5B 50.5(5) . . . . ?
C2B C1B C10B C21B -68.3(4) . . . . ?
C2B C1B C10B C9B 170.3(3) . . . . ?
C11B C9B C10B C5B -174.5(3) . . . . ?
C8B C9B C10B C5B -46.0(4) . . . . ?
C11B C9B C10B C21B -54.5(4) . . . . ?
C8B C9B C10B C21B 74.0(4) . . . . ?
C11B C9B C10B C1B 66.5(4) . . . . ?
C8B C9B C10B C1B -165.1(3) . . . . ?
C8B C9B C11B C12B 57.5(4) . . . . ?
C10B C9B C11B C12B -172.1(3) . . . . ?
C9B C11B C12B C13B -58.7(4) . . . . ?
C11B C12B C13B C22B -65.0(4) . . . . ?
C11B C12B C13B C17B 169.3(3) . . . . ?
C11B C12B C13B C14B 57.2(4) . . . . ?
C7B C8B C14B C15B -60.7(4) . . . . ?
C9B C8B C14B C15B 177.5(3) . . . . ?
C7B C8B C14B C13B 177.3(3) . . . . ?
C9B C8B C14B C13B 55.5(4) . . . . ?
C12B C13B C14B C8B -57.6(4) . . . . ?
C22B C13B C14B C8B 63.8(4) . . . . ?
C17B C13B C14B C8B 179.1(3) . . . . ?
C12B C13B C14B C15B 171.2(3) . . . . ?
C22B C13B C14B C15B -67.4(4) . . . . ?
C17B C13B C14B C15B 47.9(3) . . . . ?
C8B C14B C15B C16B -170.3(3) . . . . ?
C13B C14B C15B C16B -42.9(3) . . . . ?
C14B C15B C16B C17B 20.4(4) . . . . ?
C14B C15B C16B C20B -95.3(3) . . . . ?
C12B C13B C17B C18B -34.3(5) . . . . ?
C22B C13B C17B C18B -160.2(3) . . . . ?
C14B C13B C17B C18B 83.0(4) . . . . ?
C12B C13B C17B C16B -152.2(3) . . . . ?
C22B C13B C17B C16B 81.9(4) . . . . ?
C14B C13B C17B C16B -34.9(4) . . . . ?
C12B C13B C17B Cl1B 83.2(4) . . . . ?
C22B C13B C17B Cl1B -42.7(4) . . . . ?
C14B C13B C17B Cl1B -159.5(2) . . . . ?
C15B C16B C17B C13B 9.4(4) . . . . ?
C20B C16B C17B C13B 129.3(3) . . . . ?
C15B C16B C17B C18B -118.1(3) . . . . ?
C20B C16B C17B C18B 1.8(4) . . . . ?
C15B C16B C17B Cl1B 132.8(3) . . . . ?
C20B C16B C17B Cl1B -107.3(3) . . . . ?
C13B C17B C18B O2B 40.5(6) . . . . ?
C16B C17B C18B O2B 159.4(4) . . . . ?
Cl1B C17B C18B O2B -82.4(5) . . . . ?
C13B C17B C18B C19B -141.6(4) . . . . ?
C16B C17B C18B C19B -22.7(4) . . . . ?
Cl1B C17B C18B C19B 95.4(3) . . . . ?
O2B C18B C19B C20B -147.2(5) . . . . ?
C17B C18B C19B C20B 35.0(4) . . . . ?
C18B C19B C20B C23B -159.7(3) . . . . ?
C18B C19B C20B C16B -33.0(4) . . . . ?
C15B C16B C20B C23B -98.4(4) . . . . ?
C17B C16B C20B C23B 147.0(3) . . . . ?
C15B C16B C20B C19B 133.6(3) . . . . ?
C17B C16B C20B C19B 19.0(4) . . . . ?
C19B C20B C23B C24B 14.0(6) . . . . ?
C16B C20B C23B C24B -108.2(4) . . . . ?
C19B C20B C23B C28B -165.5(4) . . . . ?
C16B C20B C23B C28B 72.3(5) . . . . ?
C28B C23B C24B C25B -1.0(6) . . . . ?
C20B C23B C24B C25B 179.5(4) . . . . ?
C23B C24B C25B C26B 1.2(6) . . . . ?
C24B C25B C26B C27B -0.8(6) . . . . ?
C24B C25B C26B Br1B 178.3(3) . . . . ?
C25B C26B C27B C28B 0.3(6) . . . . ?
Br1B C26B C27B C28B -178.8(3) . . . . ?
C26B C27B C28B C23B 0.0(6) . . . . ?
C24B C23B C28B C27B 0.4(6) . . . . ?
C20B C23B C28B C27B 179.9(4) . . . . ?
